data_4315170
loop_
_publ_author_name
'Andr\'es Garc\'es'
'Luis F. S\'anchez-Barba'
'Carlos Alonso-Moreno'
'Mariano Fajardo'
'Juan Fern\'andez-Baeza'
'Antonio Otero'
'Agust\'in Lara-S\'anchez'
'Isabel L\'opez-Solera'
'Ana Mar\'ia Rodr\'iguez'

_publ_contact_author
;
Isabel L\'opez-Solera
Departamento de Qu\'imica In\'organica, Org\'anica y Bioqu\'imica
Facultad de Qu\'imicas
Universidad Castilla La Mancha
13071-Ciudad Real 
Spain
;
_publ_contact_author_email Mabel.Lopez@uclm.es
_publ_contact_author_fax '+34 926 295318'
_publ_contact_author_phone '+34 926 295300 (ext:6282)'
_publ_section_title
;
 Hybrid Scorpionate/Cyclopentadienyl Magnesium and Zinc Complexes:
 Synthesis, Coordination Chemistry, and Ring-Opening Polymerization
 Studies on Cyclic Esters
;
_journal_name_full 'Inorganic Chemistry'
_journal_page_first 2859
_journal_page_last 2871
_journal_paper_doi 10.1021/ic902399r
_journal_volume 49
_journal_year 2010
_chemical_formula_sum 'C40 H46 Mg N4'
_chemical_formula_weight 607.12
_chemical_name_systematic
; 
 ? 
;
_space_group_IT_number 14
_symmetry_cell_setting monoclinic
_symmetry_space_group_name_Hall '-P 2ybc'
_symmetry_space_group_name_H-M 'P 1 21/c 1'
_atom_sites_solution_hydrogens geom
_atom_sites_solution_primary direct
_atom_sites_solution_secondary difmap
_audit_creation_method SHELXL-97
_cell_angle_alpha 90.00
_cell_angle_beta 95.141(2)
_cell_angle_gamma 90.00
_cell_formula_units_Z 4
_cell_length_a 9.1521(13)
_cell_length_b 21.851(3)
_cell_length_c 17.090(2)
_cell_measurement_temperature 180(2)
_cell_volume 3404.0(8)
_computing_cell_refinement 'Bruker SAINT'
_computing_data_collection 'Bruker APEX'
_computing_data_reduction 'Bruker SHELXTL'
_computing_molecular_graphics 'Bruker SHELXTL'
_computing_publication_material 'Bruker SHELXTL'
_computing_structure_refinement 'SHELXL-97 (Sheldrick, 1997)'
_computing_structure_solution 'SHELXS-97 (Sheldrick, 1990)'
_diffrn_ambient_temperature 180(2)
_diffrn_measured_fraction_theta_full 0.978
_diffrn_measured_fraction_theta_max 0.978
_diffrn_measurement_device_type 'CCD area detector'
_diffrn_measurement_method 'omega scan'
_diffrn_radiation_monochromator graphite
_diffrn_radiation_source 'fine-focus sealed tube'
_diffrn_radiation_type MoK\a
_diffrn_radiation_wavelength 0.71073
_diffrn_reflns_av_R_equivalents 0.0678
_diffrn_reflns_av_sigmaI/netI 0.0635
_diffrn_reflns_limit_h_max 8
_diffrn_reflns_limit_h_min -7
_diffrn_reflns_limit_k_max 20
_diffrn_reflns_limit_k_min -20
_diffrn_reflns_limit_l_max 16
_diffrn_reflns_limit_l_min -16
_diffrn_reflns_number 11188
_diffrn_reflns_theta_full 19.60
_diffrn_reflns_theta_max 19.60
_diffrn_reflns_theta_min 2.22
_exptl_absorpt_coefficient_mu 0.086
_exptl_absorpt_correction_T_max 1
_exptl_absorpt_correction_T_min 0.103166
_exptl_absorpt_correction_type multi-scan
_exptl_absorpt_process_details SADABS
_exptl_crystal_colour Colourless
_exptl_crystal_density_diffrn 1.185
_exptl_crystal_density_method 'not measured'
_exptl_crystal_description Prismatic
_exptl_crystal_F_000 1304
_exptl_crystal_size_max 0.81
_exptl_crystal_size_mid 0.75
_exptl_crystal_size_min 0.68
_refine_diff_density_max 0.276
_refine_diff_density_min -0.230
_refine_diff_density_rms 0.045
_refine_ls_extinction_method none
_refine_ls_goodness_of_fit_ref 1.044
_refine_ls_hydrogen_treatment constr
_refine_ls_matrix_type full
_refine_ls_number_parameters 414
_refine_ls_number_reflns 2936
_refine_ls_number_restraints 0
_refine_ls_restrained_S_all 1.044
_refine_ls_R_factor_all 0.0771
_refine_ls_R_factor_gt 0.0509
_refine_ls_shift/su_max 0.165
_refine_ls_shift/su_mean 0.002
_refine_ls_structure_factor_coef Fsqd
_refine_ls_weighting_details 'calc w=1/[\s^2^(Fo^2^)+(0.0607P)^2^+2.2262P] where P=(Fo^2^+2Fc^2^)/3'
_refine_ls_weighting_scheme calc
_refine_ls_wR_factor_gt 0.1174
_refine_ls_wR_factor_ref 0.1338
_reflns_number_gt 2089
_reflns_number_total 2936
_reflns_threshold_expression >2sigma(I)
_cod_data_source_file ic902399r_si_001_2.cif
_cod_data_source_block 4
_cod_depositor_comments
;
The following automatic conversions were performed:

'_symmetry_cell_setting' value 'Monoclinic' changed to 'monoclinic'
according to the built-in table from CIF Core dictionary named
'cif_core.dic' version 2.4.1 from 2010-06-29.

Automatic conversion script
Id: cif_fix_values 1646 2011-03-28 12:23:43Z adriana 
;
_cod_original_cell_volume 3403.9(8)
_cod_database_code 4315170

loop_
_symmetry_equiv_pos_as_xyz
'x, y, z'
'-x, y+1/2, -z+1/2'
'-x, -y, -z'
'x, -y-1/2, z-1/2'

loop_
_atom_site_label
_atom_site_type_symbol
_atom_site_fract_x
_atom_site_fract_y
_atom_site_fract_z
_atom_site_U_iso_or_equiv
_atom_site_adp_type
_atom_site_occupancy
_atom_site_symmetry_multiplicity
_atom_site_calc_flag
_atom_site_refinement_flags
_atom_site_disorder_assembly
_atom_site_disorder_group
Mg1 Mg 0.41045(16) 0.34452(6) 0.77028(8) 0.0264(5) Uani 1 1 d . . .
N1 N 0.3592(4) 0.26060(14) 0.7012(2) 0.0256(10) Uani 1 1 d . . .
N2 N 0.4722(4) 0.21922(15) 0.70704(19) 0.0241(9) Uani 1 1 d . . .
N3 N 0.6416(4) 0.31746(17) 0.75857(18) 0.0272(10) Uani 1 1 d . . .
N4 N 0.6833(5) 0.25875(16) 0.77852(18) 0.0244(9) Uani 1 1 d . . .
C1 C 0.4920(5) 0.20913(17) 0.8581(2) 0.0214(11) Uani 1 1 d . . .
C2 C 0.5690(5) 0.21186(18) 0.7785(2) 0.0243(12) Uani 1 1 d . . .
H2 H 0.6184 0.1724 0.7739 0.029 Uiso 1 1 calc R . .
C3 C 0.2888(5) 0.25051(19) 0.6307(3) 0.0253(12) Uani 1 1 d . . .
C4 C 0.3583(6) 0.20494(19) 0.5913(3) 0.0295(12) Uani 1 1 d . . .
H4 H 0.3305 0.1901 0.5412 0.035 Uiso 1 1 calc R . .
C5 C 0.4750(5) 0.18619(18) 0.6402(3) 0.0239(11) Uani 1 1 d . . .
C6 C 0.1534(5) 0.28433(19) 0.6046(2) 0.0370(13) Uani 1 1 d . . .
H6A H 0.0772 0.2733 0.6371 0.056 Uiso 1 1 calc R . .
H6B H 0.1233 0.2741 0.5509 0.056 Uiso 1 1 calc R . .
H6C H 0.1717 0.3275 0.6088 0.056 Uiso 1 1 calc R . .
C7 C 0.5884(5) 0.13884(19) 0.6287(2) 0.0375(13) Uani 1 1 d . . .
H7A H 0.6843 0.1567 0.6376 0.056 Uiso 1 1 calc R . .
H7B H 0.5746 0.1234 0.5759 0.056 Uiso 1 1 calc R . .
H7C H 0.5794 0.1059 0.6651 0.056 Uiso 1 1 calc R . .
C8 C 0.7683(6) 0.3475(2) 0.7563(2) 0.0285(12) Uani 1 1 d . . .
C9 C 0.8881(6) 0.3090(2) 0.7744(2) 0.0334(13) Uani 1 1 d . . .
H9 H 0.9867 0.3198 0.7774 0.040 Uiso 1 1 calc R . .
C10 C 0.8320(6) 0.2522(2) 0.7871(2) 0.0280(12) Uani 1 1 d . . .
C11 C 0.7718(6) 0.41428(18) 0.7388(3) 0.0429(14) Uani 1 1 d . . .
H11A H 0.7133 0.4224 0.6904 0.064 Uiso 1 1 calc R . .
H11B H 0.8712 0.4268 0.7340 0.064 Uiso 1 1 calc R . .
H11C H 0.7332 0.4367 0.7807 0.064 Uiso 1 1 calc R . .
C12 C 0.9088(5) 0.19328(19) 0.8060(3) 0.0437(14) Uani 1 1 d . . .
H12A H 0.9136 0.1862 0.8616 0.066 Uiso 1 1 calc R . .
H12B H 1.0064 0.1952 0.7897 0.066 Uiso 1 1 calc R . .
H12C H 0.8560 0.1605 0.7790 0.066 Uiso 1 1 calc R . .
C13 C 0.3382(5) 0.42814(16) 0.7089(2) 0.0195(11) Uani 1 1 d . . .
C14 C 0.4062(6) 0.48559(19) 0.7536(3) 0.0489(15) Uani 1 1 d . . .
H14A H 0.3657 0.5221 0.7292 0.073 Uiso 1 1 calc R . .
H14B H 0.5107 0.4855 0.7515 0.073 Uiso 1 1 calc R . .
H14 H 0.3839 0.4843 0.8074 0.073 Uiso 1 1 calc R . .
C15 C 0.3873(6) 0.4315(2) 0.6265(3) 0.0561(16) Uani 1 1 d . . .
H15A H 0.3479 0.3974 0.5962 0.084 Uiso 1 1 calc R . .
H15B H 0.4925 0.4305 0.6291 0.084 Uiso 1 1 calc R . .
H15C H 0.3525 0.4689 0.6019 0.084 Uiso 1 1 calc R . .
C16 C 0.1793(7) 0.4357(2) 0.7069(3) 0.0548(16) Uani 1 1 d . . .
H16A H 0.1513 0.4736 0.6813 0.082 Uiso 1 1 calc R . .
H16B H 0.1507 0.4362 0.7596 0.082 Uiso 1 1 calc R . .
H16C H 0.1315 0.4023 0.6784 0.082 Uiso 1 1 calc R . .
C21 C 0.4311(5) 0.27191(18) 0.8793(2) 0.0219(11) Uani 1 1 d . . .
C22 C 0.2824(5) 0.28869(19) 0.8726(2) 0.0236(11) Uani 1 1 d . . .
H22 H 0.1999 0.2604 0.8617 0.028 Uiso 1 1 calc R . .
C23 C 0.2695(5) 0.3505(2) 0.8917(2) 0.0288(12) Uani 1 1 d . . .
H23 H 0.1778 0.3728 0.8962 0.035 Uiso 1 1 calc R . .
C24 C 0.4120(6) 0.3730(2) 0.9114(2) 0.0297(12) Uani 1 1 d . . .
H24 H 0.4362 0.4135 0.9335 0.036 Uiso 1 1 calc R . .
C25 C 0.5124(5) 0.32501(19) 0.9037(2) 0.0269(12) Uani 1 1 d . . .
H25 H 0.6169 0.3259 0.9222 0.032 Uiso 1 1 calc R . .
C31 C 0.6118(5) 0.1843(2) 0.9211(2) 0.0255(12) Uani 1 1 d . . .
C32 C 0.6653(5) 0.1255(2) 0.9122(2) 0.0353(13) Uani 1 1 d . . .
H32 H 0.6321 0.1028 0.8680 0.042 Uiso 1 1 calc R . .
C33 C 0.7665(6) 0.0999(2) 0.9670(3) 0.0407(14) Uani 1 1 d . . .
H33 H 0.8018 0.0606 0.9594 0.049 Uiso 1 1 calc R . .
C34 C 0.8150(6) 0.1321(3) 1.0327(3) 0.0430(14) Uani 1 1 d . . .
H34 H 0.8850 0.1152 1.0692 0.052 Uiso 1 1 calc R . .
C35 C 0.7600(6) 0.1895(2) 1.0447(3) 0.0415(14) Uani 1 1 d . . .
H35 H 0.7911 0.2111 1.0900 0.050 Uiso 1 1 calc R . .
C36 C 0.6586(5) 0.2150(2) 0.9896(3) 0.0304(12) Uani 1 1 d . . .
H36 H 0.6210 0.2536 0.9987 0.036 Uiso 1 1 calc R . .
C41 C 0.3689(5) 0.16091(18) 0.8555(2) 0.0225(11) Uani 1 1 d . . .
C42 C 0.3288(5) 0.12187(19) 0.7937(3) 0.0317(12) Uani 1 1 d . . .
H42 H 0.3738 0.1257 0.7472 0.038 Uiso 1 1 calc R . .
C43 C 0.2235(5) 0.0773(2) 0.7994(3) 0.0348(13) Uani 1 1 d . . .
H43 H 0.1987 0.0518 0.7567 0.042 Uiso 1 1 calc R . .
C44 C 0.1554(5) 0.06989(19) 0.8659(3) 0.0368(13) Uani 1 1 d . . .
H44 H 0.0843 0.0398 0.8693 0.044 Uiso 1 1 calc R . .
C45 C 0.1941(6) 0.1081(2) 0.9286(3) 0.0391(13) Uani 1 1 d . . .
H45 H 0.1484 0.1038 0.9747 0.047 Uiso 1 1 calc R . .
C46 C 0.2997(5) 0.15281(19) 0.9237(3) 0.0320(13) Uani 1 1 d . . .
H46 H 0.3247 0.1778 0.9669 0.038 Uiso 1 1 calc R . .
C50 C 0.2711(6) 0.4983(2) 1.0540(3) 0.0643(17) Uani 1 1 d . . .
H50A H 0.2832 0.4597 1.0285 0.096 Uiso 1 1 calc R . .
H50B H 0.2217 0.4921 1.1005 0.096 Uiso 1 1 calc R . .
H50C H 0.3657 0.5162 1.0679 0.096 Uiso 1 1 calc R . .
C51 C 0.1818(6) 0.5404(2) 0.9992(3) 0.0434(14) Uani 1 1 d . . .
C52 C 0.1232(6) 0.5943(3) 1.0248(3) 0.0517(15) Uani 1 1 d . . .
H52 H 0.1403 0.6053 1.0774 0.062 Uiso 1 1 calc R . .
C53 C 0.0403(7) 0.6321(3) 0.9743(4) 0.0610(17) Uani 1 1 d . . .
H53 H 0.0015 0.6681 0.9929 0.073 Uiso 1 1 calc R . .
C54 C 0.0142(6) 0.6165(3) 0.8956(4) 0.0594(16) Uani 1 1 d . . .
H54 H -0.0415 0.6420 0.8611 0.071 Uiso 1 1 calc R . .
C55 C 0.0717(6) 0.5632(3) 0.8694(3) 0.0545(16) Uani 1 1 d . . .
H55 H 0.0545 0.5522 0.8168 0.065 Uiso 1 1 calc R . .
C56 C 0.1543(6) 0.5260(2) 0.9205(3) 0.0487(15) Uani 1 1 d . . .
H56 H 0.1931 0.4901 0.9017 0.058 Uiso 1 1 calc R . .

loop_
_atom_site_aniso_label
_atom_site_aniso_U_11
_atom_site_aniso_U_22
_atom_site_aniso_U_33
_atom_site_aniso_U_23
_atom_site_aniso_U_13
_atom_site_aniso_U_12
Mg1 0.0294(11) 0.0248(8) 0.0246(8) 0.0004(7) 0.0000(7) 0.0032(7)
N1 0.025(3) 0.024(2) 0.027(3) 0.0028(18) 0.000(2) 0.007(2)
N2 0.026(3) 0.026(2) 0.019(2) 0.0000(19) -0.004(2) 0.000(2)
N3 0.033(3) 0.022(2) 0.027(2) -0.0024(18) 0.008(2) -0.004(2)
N4 0.027(3) 0.022(3) 0.024(2) 0.0009(17) 0.0007(19) -0.001(2)
C1 0.015(3) 0.024(3) 0.023(3) -0.002(2) -0.006(2) -0.003(2)
C2 0.025(3) 0.020(3) 0.028(3) -0.002(2) -0.002(2) 0.002(2)
C3 0.025(3) 0.029(3) 0.021(3) 0.003(2) -0.004(3) 0.001(3)
C4 0.039(4) 0.030(3) 0.018(3) -0.003(2) -0.003(3) 0.001(3)
C5 0.027(4) 0.022(3) 0.023(3) -0.001(2) 0.003(3) 0.002(2)
C6 0.038(4) 0.042(3) 0.029(3) 0.002(2) -0.006(3) 0.005(3)
C7 0.041(4) 0.047(3) 0.024(3) -0.003(2) -0.003(2) 0.007(3)
C8 0.041(4) 0.024(3) 0.021(3) -0.002(2) 0.003(2) -0.006(3)
C9 0.028(4) 0.035(3) 0.038(3) -0.003(2) 0.004(3) -0.009(3)
C10 0.020(4) 0.034(4) 0.029(3) -0.006(2) 0.000(2) 0.003(3)
C11 0.043(4) 0.039(3) 0.048(3) 0.001(3) 0.013(3) -0.008(3)
C12 0.027(4) 0.046(3) 0.057(3) -0.001(3) -0.004(3) 0.002(3)
C13 0.029(3) 0.017(2) 0.014(2) 0.0023(19) 0.008(2) 0.008(2)
C14 0.047(4) 0.045(3) 0.055(3) 0.005(3) 0.007(3) 0.000(3)
C15 0.066(5) 0.048(3) 0.053(4) 0.005(3) 0.002(3) 0.008(3)
C16 0.080(6) 0.036(3) 0.047(3) 0.001(3) -0.003(3) -0.002(3)
C21 0.025(4) 0.025(3) 0.014(2) 0.000(2) -0.005(2) -0.004(3)
C22 0.016(4) 0.026(3) 0.028(3) 0.001(2) -0.001(2) -0.002(2)
C23 0.025(4) 0.031(3) 0.031(3) 0.003(2) 0.007(2) 0.003(3)
C24 0.044(4) 0.025(3) 0.021(3) -0.005(2) 0.005(3) 0.005(3)
C25 0.028(3) 0.036(3) 0.016(2) -0.001(2) -0.005(2) -0.005(3)
C31 0.022(3) 0.029(3) 0.025(3) 0.002(2) 0.001(2) 0.000(2)
C32 0.045(4) 0.036(3) 0.022(3) 0.000(2) -0.010(3) 0.000(3)
C33 0.037(4) 0.041(3) 0.042(3) 0.007(3) -0.006(3) 0.008(3)
C34 0.029(4) 0.063(4) 0.034(3) 0.018(3) -0.012(3) 0.000(3)
C35 0.035(4) 0.055(4) 0.031(3) -0.004(3) -0.013(3) 0.001(3)
C36 0.026(4) 0.037(3) 0.027(3) 0.001(3) -0.006(3) 0.003(3)
C41 0.021(3) 0.021(3) 0.025(3) -0.003(2) -0.005(2) 0.006(2)
C42 0.040(4) 0.027(3) 0.029(3) 0.001(3) 0.007(2) -0.004(3)
C43 0.041(4) 0.029(3) 0.033(3) -0.004(2) -0.001(3) -0.003(3)
C44 0.036(4) 0.029(3) 0.045(3) 0.000(3) -0.001(3) -0.006(2)
C45 0.039(4) 0.046(3) 0.033(3) 0.000(3) 0.006(3) -0.005(3)
C46 0.034(4) 0.029(3) 0.033(3) -0.003(2) 0.003(3) -0.011(3)
C50 0.060(5) 0.073(4) 0.059(4) 0.003(3) 0.006(3) 0.002(4)
C51 0.038(4) 0.042(4) 0.051(4) -0.010(3) 0.010(3) -0.017(3)
C52 0.054(4) 0.047(4) 0.056(4) -0.017(3) 0.018(3) -0.015(3)
C53 0.063(5) 0.049(4) 0.074(5) -0.004(4) 0.026(4) 0.003(3)
C54 0.045(4) 0.066(4) 0.068(5) 0.006(3) 0.008(3) 0.005(3)
C55 0.042(4) 0.062(4) 0.061(4) -0.013(4) 0.011(3) -0.005(3)
C56 0.043(4) 0.042(3) 0.063(4) -0.013(3) 0.015(3) -0.006(3)

loop_
_atom_type_symbol
_atom_type_description
_atom_type_scat_dispersion_real
_atom_type_scat_dispersion_imag
_atom_type_scat_source
C C 0.0033 0.0016 'International Tables Vol C Tables 4.2.6.8 and 6.1.1.4'
H H 0.0000 0.0000 'International Tables Vol C Tables 4.2.6.8 and 6.1.1.4'
N N 0.0061 0.0033 'International Tables Vol C Tables 4.2.6.8 and 6.1.1.4'
Mg Mg 0.0486 0.0363 'International Tables Vol C Tables 4.2.6.8 and 6.1.1.4'

loop_
_geom_angle_atom_site_label_1
_geom_angle_atom_site_label_2
_geom_angle_atom_site_label_3
_geom_angle
_geom_angle_site_symmetry_1
_geom_angle_site_symmetry_3
_geom_angle_publ_flag
C13 Mg1 N1 113.49(15) . . ?
C13 Mg1 N3 115.46(16) . . ?
N1 Mg1 N3 83.64(14) . . ?
C13 Mg1 C25 132.44(15) . . ?
N1 Mg1 C25 113.71(15) . . ?
N3 Mg1 C25 75.44(14) . . ?
C13 Mg1 C21 155.66(15) . . ?
N1 Mg1 C21 82.32(13) . . ?
N3 Mg1 C21 83.50(15) . . ?
C25 Mg1 C21 33.95(13) . . ?
C13 Mg1 C24 103.39(14) . . ?
N1 Mg1 C24 135.04(14) . . ?
N3 Mg1 C24 103.35(16) . . ?
C25 Mg1 C24 33.27(13) . . ?
C21 Mg1 C24 55.22(13) . . ?
C13 Mg1 C22 127.05(17) . . ?
N1 Mg1 C22 83.01(13) . . ?
N3 Mg1 C22 116.21(15) . . ?
C25 Mg1 C22 54.74(15) . . ?
C21 Mg1 C22 32.93(13) . . ?
C24 Mg1 C22 53.73(14) . . ?
C13 Mg1 C23 101.27(15) . . ?
N1 Mg1 C23 112.30(15) . . ?
N3 Mg1 C23 130.05(15) . . ?
C25 Mg1 C23 54.66(15) . . ?
C21 Mg1 C23 54.59(14) . . ?
C24 Mg1 C23 32.42(13) . . ?
C22 Mg1 C23 32.09(12) . . ?
C3 N1 N2 104.9(3) . . ?
C3 N1 Mg1 133.0(3) . . ?
N2 N1 Mg1 112.7(3) . . ?
C5 N2 N1 111.2(3) . . ?
C5 N2 C2 126.5(4) . . ?
N1 N2 C2 122.2(3) . . ?
C8 N3 N4 104.1(4) . . ?
C8 N3 Mg1 135.0(3) . . ?
N4 N3 Mg1 118.1(3) . . ?
C10 N4 N3 112.2(3) . . ?
C10 N4 C2 129.3(4) . . ?
N3 N4 C2 118.1(4) . . ?
C21 C1 C41 109.7(3) . . ?
C21 C1 C31 113.2(3) . . ?
C41 C1 C31 104.4(3) . . ?
C21 C1 C2 111.5(3) . . ?
C41 C1 C2 112.4(3) . . ?
C31 C1 C2 105.4(3) . . ?
N2 C2 N4 107.7(3) . . ?
N2 C2 C1 116.2(4) . . ?
N4 C2 C1 113.5(3) . . ?
N1 C3 C4 110.5(4) . . ?
N1 C3 C6 121.0(4) . . ?
C4 C3 C6 128.4(4) . . ?
C5 C4 C3 106.8(4) . . ?
N2 C5 C4 106.5(4) . . ?
N2 C5 C7 123.2(4) . . ?
C4 C5 C7 130.3(4) . . ?
N3 C8 C9 111.4(4) . . ?
N3 C8 C11 121.4(5) . . ?
C9 C8 C11 127.2(5) . . ?
C10 C9 C8 106.5(4) . . ?
N4 C10 C9 105.8(4) . . ?
N4 C10 C12 124.2(4) . . ?
C9 C10 C12 130.0(5) . . ?
C16 C13 C15 110.4(4) . . ?
C16 C13 C14 105.8(4) . . ?
C15 C13 C14 106.0(4) . . ?
C16 C13 Mg1 111.4(3) . . ?
C15 C13 Mg1 112.6(3) . . ?
C14 C13 Mg1 110.3(3) . . ?
C22 C21 C25 106.8(4) . . ?
C22 C21 C1 125.7(4) . . ?
C25 C21 C1 127.4(4) . . ?
C22 C21 Mg1 76.1(2) . . ?
C25 C21 Mg1 72.3(2) . . ?
C1 C21 Mg1 113.9(2) . . ?
C23 C22 C21 109.5(4) . . ?
C23 C22 Mg1 75.4(2) . . ?
C21 C22 Mg1 71.0(2) . . ?
C22 C23 C24 107.4(4) . . ?
C22 C23 Mg1 72.6(2) . . ?
C24 C23 Mg1 71.7(2) . . ?
C23 C24 C25 108.5(4) . . ?
C23 C24 Mg1 75.9(2) . . ?
C25 C24 Mg1 70.8(2) . . ?
C24 C25 C21 107.8(4) . . ?
C24 C25 Mg1 75.9(2) . . ?
C21 C25 Mg1 73.7(2) . . ?
C36 C31 C32 117.2(4) . . ?
C36 C31 C1 124.0(4) . . ?
C32 C31 C1 118.5(4) . . ?
C33 C32 C31 121.5(4) . . ?
C34 C33 C32 120.0(4) . . ?
C33 C34 C35 119.8(5) . . ?
C34 C35 C36 120.0(4) . . ?
C35 C36 C31 121.4(4) . . ?
C42 C41 C46 117.0(4) . . ?
C42 C41 C1 126.0(4) . . ?
C46 C41 C1 116.8(4) . . ?
C43 C42 C41 121.4(4) . . ?
C44 C43 C42 121.4(4) . . ?
C43 C44 C45 118.3(4) . . ?
C44 C45 C46 120.9(4) . . ?
C45 C46 C41 121.0(4) . . ?
C56 C51 C52 117.4(5) . . ?
C56 C51 C50 120.7(5) . . ?
C52 C51 C50 122.0(5) . . ?
C53 C52 C51 121.4(5) . . ?
C52 C53 C54 120.0(5) . . ?
C55 C54 C53 119.2(5) . . ?
C56 C55 C54 120.1(5) . . ?
C55 C56 C51 121.9(5) . . ?

loop_
_geom_bond_atom_site_label_1
_geom_bond_atom_site_label_2
_geom_bond_distance
_geom_bond_site_symmetry_2
_geom_bond_publ_flag
Mg1 C13 2.179(4) . ?
Mg1 N1 2.208(4) . ?
Mg1 N3 2.223(4) . ?
Mg1 C25 2.423(4) . ?
Mg1 C21 2.442(4) . ?
Mg1 C24 2.489(4) . ?
Mg1 C22 2.507(4) . ?
Mg1 C23 2.543(4) . ?
N1 C3 1.334(5) . ?
N1 N2 1.370(4) . ?
N2 C5 1.353(5) . ?
N2 C2 1.452(5) . ?
N3 C8 1.336(5) . ?
N3 N4 1.373(4) . ?
N4 C10 1.363(5) . ?
N4 C2 1.465(5) . ?
C1 C21 1.536(5) . ?
C1 C41 1.540(6) . ?
C1 C31 1.564(6) . ?
C1 C2 1.587(6) . ?
C3 C4 1.388(5) . ?
C3 C6 1.477(6) . ?
C4 C5 1.359(6) . ?
C5 C7 1.491(6) . ?
C8 C9 1.394(6) . ?
C8 C11 1.491(6) . ?
C9 C10 1.368(6) . ?
C10 C12 1.488(6) . ?
C13 C16 1.461(6) . ?
C13 C15 1.519(6) . ?
C13 C14 1.569(6) . ?
C21 C22 1.404(6) . ?
C21 C25 1.421(5) . ?
C22 C23 1.396(5) . ?
C23 C24 1.406(6) . ?
C24 C25 1.408(6) . ?
C31 C36 1.383(6) . ?
C31 C32 1.389(6) . ?
C32 C33 1.376(6) . ?
C33 C34 1.365(6) . ?
C34 C35 1.373(6) . ?
C35 C36 1.379(6) . ?
C41 C42 1.382(5) . ?
C41 C46 1.387(6) . ?
C42 C43 1.380(6) . ?
C43 C44 1.355(6) . ?
C44 C45 1.379(6) . ?
C45 C46 1.382(6) . ?
C50 C51 1.501(7) . ?
C51 C56 1.381(6) . ?
C51 C52 1.383(6) . ?
C52 C53 1.372(7) . ?
C53 C54 1.387(7) . ?
C54 C55 1.370(7) . ?
C55 C56 1.369(7) . ?
